data_7123982
loop_
_publ_author_name
'Ho, Luong Phong'
'Zaretzke, Marc-Kevin'
'Bannenberg, Thomas'
'Tamm, Matthias'

_publ_section_title
;
 Heteroleptic diphosphenes and arsaphosphenes bearing neutral and anionic
 N-heterocyclic carbenes
;
_journal_name_full 'Chemical Communications'
_journal_paper_doi 10.1039/C9CC05739K
_journal_year 2019
_chemical_formula_moiety '2(C72 H71 B F15 N4 P2), C4 H8 O'
_chemical_formula_sum 'C74 H75 B F15 N4 O0.5 P2'
_chemical_formula_weight 1386.13
_space_group_crystal_system triclinic
_space_group_IT_number 2
_space_group_name_Hall '-P 1'
_space_group_name_H-M_alt 'P -1'
_symmetry_space_group_name_Hall '-P 1'
_symmetry_space_group_name_H-M 'P -1'
_atom_sites_solution_hydrogens geom
_audit_creation_method SHELXL-2018/3
_audit_update_record
;
2019-07-23 deposited with the CCDC.    2019-08-13 downloaded from the CCDC.
;
_cell_angle_alpha 105.855(2)
_cell_angle_beta 90.306(2)
_cell_angle_gamma 112.409(2)
_cell_formula_units_Z 2
_cell_length_a 12.5253(2)
_cell_length_b 15.4459(2)
_cell_length_c 20.2657(2)
_cell_measurement_reflns_used 82449
_cell_measurement_temperature 100(2)
_cell_measurement_theta_max 77.4590
_cell_measurement_theta_min 3.2590
_cell_volume 3460.21(11)
_computing_cell_refinement 'CrysAlisPro 1.171.40.21a (Rigaku OD, 2018)'
_computing_data_collection 'CrysAlisPro 1.171.40.21a (Rigaku OD, 2018)'
_computing_data_reduction 'CrysAlisPro 1.171.40.21a (Rigaku OD, 2018)'
_computing_publication_material 'OLEX2 v1.2 (O. V. Dolomanov et al., J. Appl. Cryst., 2009, 42, 339-341)'
_computing_structure_refinement 'SHELXL-2018/3 (G. M. Sheldrick, Acta Cryst., 2008, A64, 112-122)'
_computing_structure_solution 'SHELXT-2014/5 (G. M. Sheldrick, Acta Cryst., 2015, A71, 3-8)'
_diffrn_ambient_temperature 100(2)
_diffrn_measured_fraction_theta_full 1.000
_diffrn_measured_fraction_theta_max 0.989
_diffrn_measurement_device_type 'XtaLAB Synergy, Single source at home/near, HyPix'
_diffrn_measurement_method '\w scans'
_diffrn_radiation_type CuK\a
_diffrn_radiation_wavelength 1.54184
_diffrn_reflns_av_R_equivalents 0.0416
_diffrn_reflns_av_unetI/netI 0.0164
_diffrn_reflns_Laue_measured_fraction_full 1.000
_diffrn_reflns_Laue_measured_fraction_max 0.989
_diffrn_reflns_limit_h_max 15
_diffrn_reflns_limit_h_min -15
_diffrn_reflns_limit_k_max 19
_diffrn_reflns_limit_k_min -19
_diffrn_reflns_limit_l_max 25
_diffrn_reflns_limit_l_min -25
_diffrn_reflns_number 144778
_diffrn_reflns_point_group_measured_fraction_full 1.000
_diffrn_reflns_point_group_measured_fraction_max 0.989
_diffrn_reflns_theta_full 67.684
_diffrn_reflns_theta_max 77.620
_diffrn_reflns_theta_min 2.284
_diffrn_source 'micro-focus sealed X-ray tube'
_exptl_absorpt_coefficient_mu 1.319
_exptl_absorpt_correction_T_max 1.000
_exptl_absorpt_correction_T_min 0.399
_exptl_absorpt_correction_type gaussian
_exptl_absorpt_process_details
;
CrysAlisPro 1.171.40.21a (Rigaku Oxford Diffraction, 2018)
Numerical absorption correction based on gaussian integration over
            a multifaceted crystal model
Empirical absorption correction using spherical harmonics,
 implemented in SCALE3 ABSPACK scaling algorithm.
;
_exptl_crystal_colour 'red-green dichroic'
_exptl_crystal_density_diffrn 1.330
_exptl_crystal_description irregular
_exptl_crystal_F_000 1442
_exptl_crystal_size_max 0.298
_exptl_crystal_size_mid 0.252
_exptl_crystal_size_min 0.147
_refine_diff_density_max 0.638
_refine_diff_density_min -0.603
_refine_diff_density_rms 0.050
_refine_ls_extinction_method none
_refine_ls_goodness_of_fit_ref 1.042
_refine_ls_hydrogen_treatment constr
_refine_ls_matrix_type full
_refine_ls_number_parameters 908
_refine_ls_number_reflns 14569
_refine_ls_number_restraints 66
_refine_ls_restrained_S_all 1.040
_refine_ls_R_factor_all 0.0487
_refine_ls_R_factor_gt 0.0466
_refine_ls_shift/su_max 0.001
_refine_ls_shift/su_mean 0.000
_refine_ls_structure_factor_coef Fsqd
_refine_ls_weighting_details 'w=1/[\s^2^(Fo^2^)+(0.0641P)^2^+2.1893P] where P=(Fo^2^+2Fc^2^)/3'
_refine_ls_weighting_scheme calc
_refine_ls_wR_factor_gt 0.1269
_refine_ls_wR_factor_ref 0.1285
_reflns_Friedel_coverage 0.000
_reflns_number_gt 13627
_reflns_number_total 14569
_reflns_threshold_expression 'I > 2\s(I)'
_cod_data_source_file c9cc05739k3.cif
_cod_data_source_block ph40ph
_cod_original_cell_volume 3460.20(10)
_cod_original_formula_sum 'C74 H75 B F15 N4 O0.50 P2'
_cod_database_code 7123982
_shelx_shelxl_version_number 2018/3
_shelx_space_group_comment
;
The symmetry employed for this shelxl refinement is uniquely defined
by the following loop, which should always be used as a source of
symmetry information in preference to the above space-group names.
They are only intended as comments.
;
_shelx_estimated_absorpt_t_min 0.695
_shelx_estimated_absorpt_t_max 0.830

loop_
_space_group_symop_operation_xyz
'x, y, z'
'-x, -y, -z'

loop_
_atom_site_label
_atom_site_type_symbol
_atom_site_fract_x
_atom_site_fract_y
_atom_site_fract_z
_atom_site_U_iso_or_equiv
_atom_site_adp_type
_atom_site_occupancy
_atom_site_site_symmetry_order
_atom_site_calc_flag
_atom_site_refinement_flags_posn
_atom_site_refinement_flags_adp
_atom_site_refinement_flags_occupancy
_atom_site_disorder_assembly
_atom_site_disorder_group
P1 P 0.24967(4) 0.60581(3) 0.28259(2) 0.03086(10) Uani 1 1 d . . . . .
P2 P 0.41212(4) 0.68317(3) 0.25215(3) 0.03595(11) Uani 1 1 d . . . . .
F1 F -0.02854(8) 0.20140(7) 0.25331(5) 0.0329(2) Uani 1 1 d . . . . .
F11 F 0.12383(8) 0.02336(7) 0.27736(5) 0.0325(2) Uani 1 1 d . . . . .
F15 F 0.17178(9) 0.34483(7) 0.40769(5) 0.0352(2) Uani 1 1 d . . . . .
F10 F 0.34944(9) 0.16758(9) 0.36267(5) 0.0382(2) Uani 1 1 d . . . . .
F6 F 0.35166(9) 0.25889(8) 0.15778(5) 0.0373(2) Uani 1 1 d . . . . .
F5 F 0.22235(9) 0.06010(8) 0.14039(5) 0.0384(2) Uani 1 1 d . . . . .
F12 F 0.00976(10) -0.04505(8) 0.37470(6) 0.0409(2) Uani 1 1 d . . . . .
F14 F 0.06077(10) 0.27442(8) 0.50350(5) 0.0423(3) Uani 1 1 d . . . . .
F7 F 0.55803(10) 0.25001(9) 0.14141(6) 0.0446(3) Uani 1 1 d . . . . .
F3 F -0.16356(10) -0.05336(8) 0.04613(6) 0.0482(3) Uani 1 1 d . . . . .
F9 F 0.54904(9) 0.15188(9) 0.34232(6) 0.0459(3) Uani 1 1 d . . . . .
F2 F -0.19994(9) 0.07995(9) 0.15382(6) 0.0451(3) Uani 1 1 d . . . . .
F4 F 0.05072(11) -0.06119(8) 0.04429(6) 0.0466(3) Uani 1 1 d . . . . .
F13 F -0.02509(11) 0.07877(9) 0.48899(6) 0.0468(3) Uani 1 1 d . . . . .
F8 F 0.65761(9) 0.19100(9) 0.23084(7) 0.0471(3) Uani 1 1 d . . . . .
N1 N 0.20534(11) 0.40683(9) 0.26593(6) 0.0236(3) Uani 1 1 d . . . . .
N2 N 0.37488(11) 0.50086(10) 0.32423(7) 0.0250(3) Uani 1 1 d . . . . .
N3 N 0.48514(13) 0.84714(11) 0.20638(7) 0.0322(3) Uani 1 1 d . . . . .
N4 N 0.31425(12) 0.82418(11) 0.23841(7) 0.0306(3) Uani 1 1 d . . . . .
C2 C 0.25122(13) 0.34278(11) 0.28108(8) 0.0245(3) Uani 1 1 d . . . . .
C40 C 0.14972(13) 0.18765(12) 0.33431(8) 0.0264(3) Uani 1 1 d . . . . .
C1 C 0.28203(13) 0.50291(11) 0.29127(8) 0.0252(3) Uani 1 1 d . . . . .
C3 C 0.35699(13) 0.40517(11) 0.31737(8) 0.0258(3) Uani 1 1 d . . . . .
H3 H 0.410976 0.385313 0.335452 0.031 Uiso 1 1 calc R U . . .
C28 C 0.11102(14) 0.14685(12) 0.20014(8) 0.0279(3) Uani 1 1 d . . . . .
C41 C 0.10702(14) 0.08915(12) 0.33165(8) 0.0280(3) Uani 1 1 d . . . . .
C4 C 0.09328(13) 0.38298(11) 0.22855(8) 0.0265(3) Uani 1 1 d . . . . .
C42 C 0.04961(14) 0.05109(13) 0.38199(9) 0.0317(3) Uani 1 1 d . . . . .
C61 C 0.20745(14) 0.79050(13) 0.26857(9) 0.0301(3) Uani 1 1 d . . . . .
C16 C 0.47142(13) 0.58322(11) 0.36965(8) 0.0276(3) Uani 1 1 d . . . . .
C29 C -0.00187(14) 0.14250(12) 0.19965(8) 0.0298(3) Uani 1 1 d . . . . .
C39 C 0.39346(14) 0.18564(12) 0.30473(8) 0.0296(3) Uani 1 1 d . . . . .
C5 C 0.08109(14) 0.35213(12) 0.15626(8) 0.0291(3) Uani 1 1 d . . . . .
C45 C 0.13250(14) 0.24689(12) 0.39504(8) 0.0286(3) Uani 1 1 d . . . . .
C44 C 0.07536(15) 0.21207(13) 0.44683(9) 0.0322(3) Uani 1 1 d . . . . .
C33 C 0.12196(15) 0.07392(12) 0.14581(9) 0.0317(3) Uani 1 1 d . . . . .
C34 C 0.33501(14) 0.21022(11) 0.25957(8) 0.0269(3) Uani 1 1 d . . . . .
C62 C 0.21161(15) 0.82906(13) 0.33965(9) 0.0324(3) Uani 1 1 d . . . . .
C9 C 0.00327(14) 0.39444(12) 0.26654(9) 0.0302(3) Uani 1 1 d . . . . .
C17 C 0.45148(16) 0.62279(13) 0.43689(9) 0.0340(4) Uani 1 1 d . . . . .
C46 C 0.39728(14) 0.78666(13) 0.23348(8) 0.0300(3) Uani 1 1 d . . . . .
C30 C -0.09377(15) 0.07812(13) 0.14938(9) 0.0354(4) Uani 1 1 d . . . . .
C36 C 0.50362(15) 0.22684(13) 0.19496(9) 0.0342(4) Uani 1 1 d . . . . .
C43 C 0.03269(15) 0.11376(14) 0.44010(9) 0.0339(4) Uani 1 1 d . . . . .
C35 C 0.39705(15) 0.23183(12) 0.20503(9) 0.0308(3) Uani 1 1 d . . . . .
C13 C 0.01380(14) 0.42877(13) 0.34509(9) 0.0322(3) Uani 1 1 d . . . . .
H13 H 0.095450 0.444657 0.363499 0.039 Uiso 1 1 calc R U . . .
C21 C 0.57985(14) 0.61412(12) 0.34547(9) 0.0308(3) Uani 1 1 d . . . . .
C38 C 0.49992(15) 0.17803(13) 0.29605(9) 0.0335(4) Uani 1 1 d . . . . .
C10 C 0.18193(15) 0.35064(13) 0.11551(9) 0.0325(3) Uani 1 1 d . . . . .
H10 H 0.246731 0.356492 0.147754 0.039 Uiso 1 1 calc R U . . .
C31 C -0.07591(16) 0.01044(13) 0.09552(9) 0.0377(4) Uani 1 1 d . . . . .
C32 C 0.03234(17) 0.00747(13) 0.09456(9) 0.0363(4) Uani 1 1 d . . . . .
C66 C 0.10629(15) 0.72301(13) 0.22487(9) 0.0349(4) Uani 1 1 d . . . . .
C47 C 0.45610(17) 0.91999(14) 0.19524(9) 0.0368(4) Uani 1 1 d . . . . .
H47 H 0.502447 0.970763 0.176989 0.044 Uiso 1 1 calc R U . . .
C63 C 0.10851(16) 0.79488(14) 0.36816(10) 0.0373(4) Uani 1 1 d . . . . .
H63 H 0.108006 0.817730 0.416650 0.045 Uiso 1 1 calc R U . . .
C37 C 0.55499(15) 0.19812(13) 0.24060(10) 0.0355(4) Uani 1 1 d . . . . .
C54 C 0.68916(16) 0.90355(14) 0.24974(11) 0.0392(4) Uani 1 1 d . . . . .
C6 C -0.02799(15) 0.32652(14) 0.12154(9) 0.0367(4) Uani 1 1 d . . . . .
H6 H -0.040002 0.302885 0.072479 0.044 Uiso 1 1 calc R U . . .
C48 C 0.34977(17) 0.90578(14) 0.21503(9) 0.0369(4) Uani 1 1 d . . . . .
H48 H 0.307097 0.944604 0.213257 0.044 Uiso 1 1 calc R U . . .
C49 C 0.59828(16) 0.84308(14) 0.19710(10) 0.0361(4) Uani 1 1 d . . . . .
C25 C 0.60156(15) 0.56272(13) 0.27514(10) 0.0344(4) Uani 1 1 d . . . . .
H25 H 0.524652 0.522820 0.245928 0.041 Uiso 1 1 calc R U . . .
C19 C 0.65159(17) 0.73767(14) 0.45720(11) 0.0434(4) Uani 1 1 d . . . . .
H19 H 0.713505 0.792884 0.486978 0.052 Uiso 1 1 calc R U . . .
C64 C 0.00677(16) 0.72793(14) 0.32656(11) 0.0413(4) Uani 1 1 d . . . . .
H64 H -0.063002 0.705762 0.346842 0.050 Uiso 1 1 calc R U . . .
C8 C -0.10285(15) 0.36997(15) 0.22852(10) 0.0378(4) Uani 1 1 d . . . . .
H8 H -0.165326 0.377661 0.252308 0.045 Uiso 1 1 calc R U . . .
C18 C 0.54459(18) 0.70302(14) 0.47973(10) 0.0416(4) Uani 1 1 d . . . . .
H18 H 0.533761 0.734041 0.525063 0.050 Uiso 1 1 calc R U . . .
C20 C 0.67061(15) 0.69353(14) 0.39194(11) 0.0404(4) Uani 1 1 d . . . . .
H20 H 0.746214 0.717171 0.378194 0.048 Uiso 1 1 calc R U . . .
C58 C 0.67363(16) 0.96790(15) 0.31725(11) 0.0414(4) Uani 1 1 d . . . . .
H58 H 0.593220 0.966111 0.312686 0.050 Uiso 1 1 calc R U . . .
C15 C -0.06843(16) 0.34904(15) 0.37414(10) 0.0399(4) Uani 1 1 d . . . . .
H15A H -0.149310 0.335714 0.359556 0.060 Uiso 1 1 calc R U . . .
H15B H -0.053761 0.371635 0.424731 0.060 Uiso 1 1 calc R U . . .
H15C H -0.054695 0.288915 0.356658 0.060 Uiso 1 1 calc R U . . .
C65 C 0.00500(16) 0.69295(14) 0.25629(11) 0.0417(4) Uani 1 1 d . . . . .
H65 H -0.066183 0.647659 0.228688 0.050 Uiso 1 1 calc R U . . .
C50 C 0.61039(18) 0.78156(15) 0.13538(11) 0.0419(4) Uani 1 1 d . . . . .
C12 C 0.15034(18) 0.25593(14) 0.05629(9) 0.0387(4) Uani 1 1 d . . . . .
H12A H 0.113241 0.199486 0.073661 0.058 Uiso 1 1 calc R U . . .
H12B H 0.221078 0.253448 0.037018 0.058 Uiso 1 1 calc R U . . .
H12C H 0.096434 0.254060 0.020190 0.058 Uiso 1 1 calc R U . . .
C7 C -0.11926(16) 0.33499(16) 0.15743(10) 0.0418(4) Uani 1 1 d . . . . .
H7 H -0.193204 0.316619 0.132940 0.050 Uiso 1 1 calc R U . . .
C67 C 0.32170(16) 0.90676(15) 0.38539(10) 0.0397(4) Uani 1 1 d . . . . .
H67 H 0.382373 0.928420 0.354740 0.048 Uiso 1 1 calc R U . . .
C14 C -0.01038(17) 0.52181(15) 0.37149(11) 0.0430(4) Uani 1 1 d . . . . .
H14A H 0.042774 0.573426 0.353845 0.064 Uiso 1 1 calc R U . . .
H14B H 0.001585 0.543976 0.422135 0.064 Uiso 1 1 calc R U . . .
H14C H -0.090944 0.507413 0.355338 0.064 Uiso 1 1 calc R U . . .
C22 C 0.33829(18) 0.57858(15) 0.46555(10) 0.0421(4) Uani 1 1 d . . . . .
H22 H 0.284657 0.521092 0.427497 0.051 Uiso 1 1 calc R U . . .
C60 C 0.75961(17) 1.07484(15) 0.33294(12) 0.0459(5) Uani 1 1 d . . . . .
H60A H 0.839194 1.078999 0.339457 0.069 Uiso 1 1 calc R U . . .
H60B H 0.743398 1.114625 0.375157 0.069 Uiso 1 1 calc R U . . .
H60C H 0.751285 1.099372 0.294265 0.069 Uiso 1 1 calc R U . . .
C51 C 0.7230(2) 0.78378(17) 0.12788(12) 0.0500(5) Uani 1 1 d . . . . .
H51 H 0.736261 0.744151 0.086551 0.060 Uiso 1 1 calc R U . . .
C26 C 0.67714(17) 0.63463(16) 0.23857(12) 0.0450(5) Uani 1 1 d . . . . .
H26A H 0.641587 0.680251 0.235616 0.067 Uiso 1 1 calc R U . . .
H26B H 0.683426 0.598261 0.191907 0.067 Uiso 1 1 calc R U . . .
H26C H 0.754878 0.671503 0.264743 0.067 Uiso 1 1 calc R U . . .
C27 C 0.65838(17) 0.49261(15) 0.28160(12) 0.0434(4) Uani 1 1 d . . . . .
H27A H 0.733995 0.530214 0.310159 0.065 Uiso 1 1 calc R U . . .
H27B H 0.669440 0.458095 0.235543 0.065 Uiso 1 1 calc R U . . .
H27C H 0.607946 0.444803 0.303220 0.065 Uiso 1 1 calc R U . . .
C70 C 0.10566(19) 0.68449(17) 0.14748(10) 0.0461(5) Uani 1 1 d . . . . .
H70 H 0.186736 0.691970 0.138693 0.055 Uiso 1 1 calc R U . . .
B1 B 0.20875(15) 0.22242(13) 0.26764(9) 0.0257(3) Uani 1 1 d . . . . .
C52 C 0.81410(19) 0.84220(17) 0.17920(14) 0.0519(5) Uani 1 1 d . . . . .
H52 H 0.889058 0.841794 0.173039 0.062 Uiso 1 1 calc R U . . .
C55 C 0.5097(2) 0.71893(16) 0.07953(11) 0.0491(5) Uani 1 1 d . . . . .
H55 H 0.436237 0.709622 0.101250 0.059 Uiso 1 1 calc R U . . .
C11 C 0.2261(2) 0.43875(15) 0.08680(12) 0.0491(5) Uani 1 1 d . . . . .
H11A H 0.164042 0.434152 0.054643 0.074 Uiso 1 1 calc R U . . .
H11B H 0.293427 0.438680 0.062456 0.074 Uiso 1 1 calc R U . . .
H11C H 0.248857 0.499651 0.124995 0.074 Uiso 1 1 calc R U . . .
C53 C 0.79832(17) 0.90111(16) 0.23923(13) 0.0479(5) Uani 1 1 d . . . . .
H53 H 0.862439 0.940779 0.274123 0.058 Uiso 1 1 calc R U . . .
C69 C 0.3000(2) 0.99568(15) 0.42608(13) 0.0500(5) Uani 1 1 d . . . . .
H69A H 0.265414 1.018417 0.394359 0.075 Uiso 1 1 calc R U . . .
H69B H 0.373897 1.048242 0.450211 0.075 Uiso 1 1 calc R U . . .
H69C H 0.246667 0.977740 0.459902 0.075 Uiso 1 1 calc R U . . .
C59 C 0.6840(3) 0.92683(19) 0.37654(13) 0.0614(6) Uani 1 1 d . . . . .
H59A H 0.628125 0.858469 0.365304 0.092 Uiso 1 1 calc R U . . .
H59B H 0.667565 0.965764 0.419066 0.092 Uiso 1 1 calc R U . . .
H59C H 0.763128 0.929945 0.383221 0.092 Uiso 1 1 calc R U . . .
C24 C 0.3570(2) 0.5400(2) 0.52438(13) 0.0638(7) Uani 1 1 d . . . . .
H24A H 0.392996 0.492889 0.508239 0.096 Uiso 1 1 calc R U . . .
H24B H 0.281887 0.507423 0.539613 0.096 Uiso 1 1 calc R U . . .
H24C H 0.408137 0.594734 0.563091 0.096 Uiso 1 1 calc R U . . .
C23 C 0.2780(2) 0.6502(2) 0.48793(14) 0.0611(6) Uani 1 1 d . . . . .
H23A H 0.328867 0.708096 0.524841 0.092 Uiso 1 1 calc R U . . .
H23B H 0.204637 0.617769 0.504892 0.092 Uiso 1 1 calc R U . . .
H23C H 0.262223 0.670226 0.448337 0.092 Uiso 1 1 calc R U . . .
C68 C 0.3689(2) 0.86686(18) 0.43458(15) 0.0683(8) Uani 1 1 d . . . . .
H68A H 0.311175 0.845919 0.465624 0.102 Uiso 1 1 calc R U . . .
H68B H 0.440978 0.918305 0.461869 0.102 Uiso 1 1 calc R U . . .
H68C H 0.384729 0.810740 0.407835 0.102 Uiso 1 1 calc R U . . .
C71 C 0.0263(2) 0.57578(19) 0.11845(14) 0.0651(7) Uani 1 1 d . . . . .
H71A H 0.045799 0.538708 0.145347 0.098 Uiso 1 1 calc R U . . .
H71B H 0.037185 0.551621 0.070047 0.098 Uiso 1 1 calc R U . . .
H71C H -0.054991 0.567300 0.121353 0.098 Uiso 1 1 calc R U . . .
C57 C 0.5090(3) 0.61699(18) 0.04452(16) 0.0681(7) Uani 1 1 d . . . . .
H57A H 0.576931 0.623862 0.019394 0.102 Uiso 1 1 calc R U . . .
H57B H 0.437761 0.577092 0.012096 0.102 Uiso 1 1 calc R U . . .
H57C H 0.511722 0.584983 0.079735 0.102 Uiso 1 1 calc R U . . .
C72 C 0.0713(3) 0.7451(2) 0.11010(13) 0.0785(9) Uani 1 1 d . . . . .
H72A H -0.009503 0.736314 0.115828 0.118 Uiso 1 1 calc R U . . .
H72B H 0.078604 0.723323 0.060809 0.118 Uiso 1 1 calc R U . . .
H72C H 0.122565 0.814547 0.129651 0.118 Uiso 1 1 calc R U . . .
C56 C 0.5107(3) 0.7714(2) 0.02582(15) 0.0831(10) Uani 1 1 d . . . . .
H56A H 0.515988 0.837779 0.048970 0.125 Uiso 1 1 calc R U . . .
H56B H 0.438955 0.734951 -0.006477 0.125 Uiso 1 1 calc R U . . .
H56C H 0.577942 0.775349 0.000396 0.125 Uiso 1 1 calc R U . . .
O100 O 0.5155(3) 1.0268(3) 0.07893(18) 0.0567(8) Uani 0.5 1 d D U P A -1
C101 C 0.4071(9) 0.9978(15) 0.0352(7) 0.069(3) Uani 0.5 1 d D U P A -1
H10A H 0.385217 1.054453 0.041565 0.083 Uiso 0.5 1 calc R U P A -1
H10B H 0.343478 0.945091 0.047572 0.083 Uiso 0.5 1 calc R U P A -1
C102 C 0.4267(9) 0.9619(12) -0.0383(7) 0.065(3) Uani 0.5 1 d D U P A -1
H10C H 0.397681 0.991980 -0.067705 0.078 Uiso 0.5 1 calc R U P A -1
H10D H 0.385549 0.889735 -0.056327 0.078 Uiso 0.5 1 calc R U P A -1
C103 C 0.5594(8) 0.9925(12) -0.0381(6) 0.054(2) Uani 0.5 1 d D U P A -1
H10E H 0.580455 0.935025 -0.048035 0.065 Uiso 0.5 1 calc R U P A -1
H10F H 0.589633 1.028967 -0.071915 0.065 Uiso 0.5 1 calc R U P A -1
C104 C 0.6032(9) 1.0577(12) 0.0353(6) 0.057(2) Uani 0.5 1 d D U P A -1
H10G H 0.675322 1.053383 0.051252 0.068 Uiso 0.5 1 calc R U P A -1
H10H H 0.621254 1.126724 0.037509 0.068 Uiso 0.5 1 calc R U P A -1

loop_
_atom_site_aniso_label
_atom_site_aniso_U_11
_atom_site_aniso_U_22
_atom_site_aniso_U_33
_atom_site_aniso_U_23
_atom_site_aniso_U_13
_atom_site_aniso_U_12
P1 0.0253(2) 0.0289(2) 0.0395(2) 0.01010(17) 0.00751(16) 0.01191(16)
P2 0.0314(2) 0.0376(2) 0.0507(3) 0.0217(2) 0.01634(19) 0.02022(19)
F1 0.0252(4) 0.0354(5) 0.0337(5) 0.0059(4) 0.0056(4) 0.0105(4)
F11 0.0354(5) 0.0307(5) 0.0320(5) 0.0065(4) 0.0077(4) 0.0158(4)
F15 0.0442(6) 0.0304(5) 0.0293(5) 0.0063(4) 0.0129(4) 0.0147(4)
F10 0.0292(5) 0.0591(7) 0.0294(5) 0.0166(5) 0.0055(4) 0.0185(5)
F6 0.0397(5) 0.0492(6) 0.0336(5) 0.0181(5) 0.0143(4) 0.0249(5)
F5 0.0394(5) 0.0377(5) 0.0336(5) -0.0009(4) 0.0054(4) 0.0186(4)
F12 0.0457(6) 0.0364(5) 0.0511(6) 0.0222(5) 0.0166(5) 0.0211(5)
F14 0.0576(7) 0.0493(6) 0.0312(5) 0.0142(5) 0.0219(5) 0.0316(5)
F7 0.0416(6) 0.0561(7) 0.0459(6) 0.0209(5) 0.0252(5) 0.0257(5)
F3 0.0449(6) 0.0399(6) 0.0369(6) 0.0030(5) -0.0118(5) -0.0016(5)
F9 0.0332(5) 0.0637(7) 0.0500(7) 0.0221(6) 0.0038(5) 0.0253(5)
F2 0.0258(5) 0.0494(6) 0.0493(6) 0.0104(5) -0.0034(4) 0.0067(5)
F4 0.0598(7) 0.0347(6) 0.0308(5) -0.0044(4) 0.0019(5) 0.0131(5)
F13 0.0603(7) 0.0551(7) 0.0484(6) 0.0329(6) 0.0326(6) 0.0353(6)
F8 0.0299(5) 0.0575(7) 0.0628(7) 0.0196(6) 0.0169(5) 0.0257(5)
N1 0.0193(6) 0.0266(6) 0.0226(6) 0.0041(5) 0.0040(5) 0.0087(5)
N2 0.0207(6) 0.0269(6) 0.0240(6) 0.0038(5) 0.0020(5) 0.0082(5)
N3 0.0336(7) 0.0351(7) 0.0325(7) 0.0121(6) 0.0107(6) 0.0170(6)
N4 0.0299(7) 0.0370(7) 0.0295(7) 0.0093(6) 0.0054(5) 0.0187(6)
C2 0.0228(7) 0.0292(7) 0.0201(7) 0.0049(6) 0.0061(5) 0.0107(6)
C40 0.0218(7) 0.0312(8) 0.0262(7) 0.0076(6) 0.0038(6) 0.0112(6)
C1 0.0209(7) 0.0284(7) 0.0247(7) 0.0049(6) 0.0051(5) 0.0101(6)
C3 0.0234(7) 0.0294(8) 0.0240(7) 0.0059(6) 0.0036(6) 0.0113(6)
C28 0.0287(8) 0.0271(7) 0.0248(7) 0.0070(6) 0.0035(6) 0.0081(6)
C41 0.0246(7) 0.0339(8) 0.0276(8) 0.0077(6) 0.0054(6) 0.0148(6)
C4 0.0198(7) 0.0279(7) 0.0289(8) 0.0062(6) 0.0015(6) 0.0081(6)
C42 0.0291(8) 0.0342(8) 0.0393(9) 0.0170(7) 0.0076(7) 0.0163(7)
C61 0.0260(8) 0.0352(8) 0.0343(8) 0.0088(7) 0.0054(6) 0.0188(7)
C16 0.0236(7) 0.0262(7) 0.0289(8) 0.0056(6) -0.0026(6) 0.0076(6)
C29 0.0295(8) 0.0288(8) 0.0265(8) 0.0062(6) 0.0032(6) 0.0081(6)
C39 0.0260(8) 0.0321(8) 0.0274(8) 0.0053(6) 0.0053(6) 0.0104(6)
C5 0.0251(7) 0.0291(8) 0.0290(8) 0.0050(6) 0.0018(6) 0.0090(6)
C45 0.0283(8) 0.0319(8) 0.0273(8) 0.0090(6) 0.0065(6) 0.0136(6)
C44 0.0347(8) 0.0421(9) 0.0268(8) 0.0107(7) 0.0106(7) 0.0225(7)
C33 0.0338(8) 0.0313(8) 0.0264(8) 0.0061(6) 0.0037(6) 0.0109(7)
C34 0.0256(7) 0.0254(7) 0.0258(7) 0.0023(6) 0.0046(6) 0.0098(6)
C62 0.0300(8) 0.0349(8) 0.0352(9) 0.0074(7) 0.0058(7) 0.0182(7)
C9 0.0234(7) 0.0328(8) 0.0338(8) 0.0092(7) 0.0060(6) 0.0111(6)
C17 0.0366(9) 0.0320(8) 0.0293(8) 0.0047(7) -0.0003(7) 0.0123(7)
C46 0.0280(8) 0.0353(8) 0.0286(8) 0.0088(7) 0.0061(6) 0.0152(7)
C30 0.0275(8) 0.0355(9) 0.0364(9) 0.0112(7) -0.0005(7) 0.0052(7)
C36 0.0322(8) 0.0352(9) 0.0358(9) 0.0089(7) 0.0141(7) 0.0151(7)
C43 0.0339(8) 0.0468(10) 0.0344(9) 0.0224(8) 0.0149(7) 0.0231(8)
C35 0.0316(8) 0.0318(8) 0.0300(8) 0.0074(6) 0.0081(6) 0.0149(7)
C13 0.0262(8) 0.0371(9) 0.0334(8) 0.0075(7) 0.0098(6) 0.0145(7)
C21 0.0241(7) 0.0305(8) 0.0396(9) 0.0117(7) 0.0003(6) 0.0119(6)
C38 0.0281(8) 0.0356(9) 0.0366(9) 0.0080(7) 0.0016(7) 0.0145(7)
C10 0.0289(8) 0.0392(9) 0.0253(8) 0.0024(7) 0.0024(6) 0.0140(7)
C31 0.0377(9) 0.0318(8) 0.0291(8) 0.0056(7) -0.0056(7) 0.0007(7)
C32 0.0454(10) 0.0284(8) 0.0261(8) 0.0031(7) 0.0023(7) 0.0087(7)
C66 0.0324(8) 0.0370(9) 0.0377(9) 0.0032(7) -0.0014(7) 0.0218(7)
C47 0.0446(10) 0.0369(9) 0.0338(9) 0.0129(7) 0.0109(7) 0.0198(8)
C63 0.0357(9) 0.0404(9) 0.0397(10) 0.0084(8) 0.0119(7) 0.0216(8)
C37 0.0249(8) 0.0347(9) 0.0457(10) 0.0062(7) 0.0099(7) 0.0145(7)
C54 0.0309(9) 0.0382(9) 0.0539(11) 0.0232(8) 0.0143(8) 0.0129(7)
C6 0.0298(8) 0.0438(10) 0.0312(9) 0.0081(7) -0.0022(7) 0.0112(7)
C48 0.0437(10) 0.0410(9) 0.0335(9) 0.0110(7) 0.0073(7) 0.0247(8)
C49 0.0359(9) 0.0391(9) 0.0434(10) 0.0206(8) 0.0194(8) 0.0197(8)
C25 0.0241(8) 0.0394(9) 0.0433(10) 0.0147(8) 0.0081(7) 0.0146(7)
C19 0.0368(10) 0.0342(9) 0.0481(11) 0.0025(8) -0.0132(8) 0.0092(8)
C64 0.0287(8) 0.0414(10) 0.0571(12) 0.0127(9) 0.0129(8) 0.0186(8)
C8 0.0233(8) 0.0476(10) 0.0447(10) 0.0152(8) 0.0077(7) 0.0153(7)
C18 0.0460(10) 0.0359(9) 0.0334(9) 0.0008(7) -0.0064(8) 0.0128(8)
C20 0.0231(8) 0.0360(9) 0.0585(12) 0.0133(8) -0.0031(8) 0.0086(7)
C58 0.0309(9) 0.0430(10) 0.0482(11) 0.0162(9) 0.0061(8) 0.0107(8)
C15 0.0347(9) 0.0467(10) 0.0356(9) 0.0108(8) 0.0152(7) 0.0142(8)
C65 0.0264(8) 0.0384(9) 0.0576(12) 0.0048(8) -0.0020(8) 0.0165(7)
C50 0.0477(11) 0.0424(10) 0.0454(11) 0.0216(8) 0.0242(9) 0.0224(9)
C12 0.0513(11) 0.0376(9) 0.0259(8) 0.0057(7) 0.0063(7) 0.0190(8)
C7 0.0244(8) 0.0547(11) 0.0440(10) 0.0148(9) -0.0013(7) 0.0134(8)
C67 0.0341(9) 0.0462(10) 0.0327(9) 0.0026(8) 0.0040(7) 0.0157(8)
C14 0.0380(10) 0.0452(10) 0.0484(11) 0.0082(9) 0.0141(8) 0.0233(8)
C22 0.0453(10) 0.0431(10) 0.0286(9) 0.0036(8) 0.0084(8) 0.0125(8)
C60 0.0322(9) 0.0419(10) 0.0628(13) 0.0178(9) 0.0013(9) 0.0125(8)
C51 0.0590(13) 0.0518(12) 0.0599(13) 0.0302(10) 0.0390(11) 0.0342(11)
C26 0.0345(9) 0.0543(12) 0.0582(12) 0.0267(10) 0.0191(9) 0.0235(9)
C27 0.0365(10) 0.0427(10) 0.0578(12) 0.0160(9) 0.0126(9) 0.0221(8)
C70 0.0445(11) 0.0575(12) 0.0366(10) -0.0004(9) -0.0059(8) 0.0308(10)
B1 0.0242(8) 0.0278(8) 0.0233(8) 0.0051(7) 0.0051(6) 0.0101(7)
C52 0.0376(10) 0.0548(12) 0.0788(16) 0.0364(12) 0.0296(11) 0.0231(10)
C55 0.0627(13) 0.0507(12) 0.0405(11) 0.0144(9) 0.0233(10) 0.0287(10)
C11 0.0509(12) 0.0393(10) 0.0477(11) 0.0064(9) 0.0241(9) 0.0122(9)
C53 0.0317(9) 0.0480(11) 0.0702(14) 0.0281(10) 0.0163(9) 0.0149(8)
C69 0.0500(12) 0.0330(10) 0.0616(13) 0.0065(9) -0.0058(10) 0.0161(9)
C59 0.0738(16) 0.0547(13) 0.0556(14) 0.0245(11) 0.0096(12) 0.0197(12)
C24 0.0676(16) 0.0727(16) 0.0428(12) 0.0248(12) 0.0084(11) 0.0140(13)
C23 0.0560(14) 0.0648(15) 0.0570(14) 0.0059(11) 0.0217(11) 0.0265(12)
C68 0.0721(16) 0.0456(12) 0.0767(17) -0.0108(12) -0.0335(14) 0.0329(12)
C71 0.0632(15) 0.0622(15) 0.0546(14) -0.0139(11) -0.0114(11) 0.0306(12)
C57 0.0759(17) 0.0459(13) 0.0781(18) 0.0113(12) 0.0291(14) 0.0243(12)
C72 0.120(3) 0.086(2) 0.0416(13) 0.0068(13) -0.0138(14) 0.062(2)
C56 0.127(3) 0.0630(17) 0.0532(15) 0.0204(13) -0.0041(16) 0.0291(18)
O100 0.067(2) 0.063(2) 0.0474(18) 0.0236(15) 0.0122(18) 0.0286(17)
C101 0.067(5) 0.073(6) 0.065(5) 0.021(4) 0.005(4) 0.026(5)
C102 0.070(5) 0.076(7) 0.056(4) 0.017(4) 0.019(4) 0.038(5)
C103 0.067(5) 0.057(4) 0.039(3) 0.017(3) -0.003(3) 0.024(5)
C104 0.057(4) 0.078(6) 0.048(3) 0.025(3) 0.016(3) 0.035(4)

loop_
_atom_type_symbol
_atom_type_description
_atom_type_scat_dispersion_real
_atom_type_scat_dispersion_imag
_atom_type_scat_source
C C 0.0181 0.0091 'International Tables Vol C Tables 4.2.6.8 and 6.1.1.4'
H H 0.0000 0.0000 'International Tables Vol C Tables 4.2.6.8 and 6.1.1.4'
B B 0.0090 0.0039 'International Tables Vol C Tables 4.2.6.8 and 6.1.1.4'
F F 0.0727 0.0534 'International Tables Vol C Tables 4.2.6.8 and 6.1.1.4'
N N 0.0311 0.0180 'International Tables Vol C Tables 4.2.6.8 and 6.1.1.4'
O O 0.0492 0.0322 'International Tables Vol C Tables 4.2.6.8 and 6.1.1.4'
P P 0.2955 0.4335 'International Tables Vol C Tables 4.2.6.8 and 6.1.1.4'

loop_
_geom_angle_atom_site_label_1
_geom_angle_atom_site_label_2
_geom_angle_atom_site_label_3
_geom_angle
C1 P1 P2 96.79(5)
C46 P2 P1 105.15(6)
C1 N1 C2 111.48(12)
C1 N1 C4 119.66(13)
C2 N1 C4 128.86(13)
C1 N2 C3 109.35(13)
C1 N2 C16 127.60(13)
C3 N2 C16 122.37(13)
C46 N3 C47 110.37(14)
C46 N3 C49 125.85(14)
C47 N3 C49 123.48(15)
C46 N4 C48 110.49(14)
C46 N4 C61 126.18(14)
C48 N4 C61 123.16(14)
C3 C2 N1 103.08(13)
C3 C2 B1 119.35(14)
N1 C2 B1 137.55(13)
C45 C40 C41 112.88(14)
C45 C40 B1 127.04(14)
C41 C40 B1 120.04(14)
N2 C1 N1 105.43(13)
N2 C1 P1 131.28(12)
N1 C1 P1 123.19(11)
C2 C3 N2 110.63(14)
C29 C28 C33 112.54(15)
C29 C28 B1 119.17(14)
C33 C28 B1 127.59(15)
F11 C41 C42 115.42(15)
F11 C41 C40 119.57(14)
C42 C41 C40 124.99(15)
C5 C4 C9 122.96(14)
C5 C4 N1 118.29(13)
C9 C4 N1 118.73(14)
F12 C42 C43 119.93(15)
F12 C42 C41 121.02(16)
C43 C42 C41 119.04(16)
C62 C61 C66 124.06(16)
C62 C61 N4 117.56(15)
C66 C61 N4 118.37(15)
C21 C16 C17 123.97(15)
C21 C16 N2 118.48(14)
C17 C16 N2 117.42(14)
F1 C29 C30 115.48(15)
F1 C29 C28 119.17(14)
C30 C29 C28 125.27(16)
F10 C39 C34 121.05(14)
F10 C39 C38 114.38(15)
C34 C39 C38 124.57(15)
C6 C5 C4 117.33(15)
C6 C5 C10 119.83(15)
C4 C5 C10 122.77(14)
F15 C45 C44 114.68(14)
F15 C45 C40 121.18(14)
C44 C45 C40 124.14(16)
F14 C44 C43 119.76(15)
F14 C44 C45 120.26(16)
C43 C44 C45 119.97(16)
F5 C33 C32 114.00(15)
F5 C33 C28 121.82(15)
C32 C33 C28 124.14(17)
C39 C34 C35 112.77(14)
C39 C34 B1 126.93(14)
C35 C34 B1 120.17(14)
C63 C62 C61 116.94(16)
C63 C62 C67 120.16(16)
C61 C62 C67 122.88(16)
C8 C9 C4 116.70(16)
C8 C9 C13 118.88(15)
C4 C9 C13 124.40(14)
C18 C17 C16 116.83(17)
C18 C17 C22 119.85(16)
C16 C17 C22 123.19(15)
N4 C46 N3 104.63(14)
N4 C46 P2 135.78(13)
N3 C46 P2 119.59(12)
F2 C30 C31 120.26(16)
F2 C30 C29 120.55(16)
C31 C30 C29 119.17(17)
F7 C36 C37 119.71(15)
F7 C36 C35 120.74(16)
C37 C36 C35 119.54(16)
F13 C43 C44 120.64(16)
F13 C43 C42 120.43(16)
C44 C43 C42 118.93(15)
F6 C35 C36 116.09(15)
F6 C35 C34 119.28(14)
C36 C35 C34 124.62(16)
C9 C13 C14 111.67(15)
C9 C13 C15 112.04(15)
C14 C13 C15 109.01(14)
C16 C21 C20 116.06(16)
C16 C21 C25 122.68(15)
C20 C21 C25 121.18(16)
F9 C38 C37 120.16(15)
F9 C38 C39 120.16(16)
C37 C38 C39 119.68(16)
C5 C10 C12 112.72(15)
C5 C10 C11 110.25(15)
C12 C10 C11 109.48(15)
F3 C31 C32 120.78(17)
F3 C31 C30 120.56(18)
C32 C31 C30 118.63(16)
F4 C32 C31 119.88(16)
F4 C32 C33 120.01(17)
C31 C32 C33 120.11(16)
C65 C66 C61 116.35(17)
C65 C66 C70 121.52(17)
C61 C66 C70 122.14(17)
C48 C47 N3 107.24(16)
C64 C63 C62 120.59(18)
F8 C37 C38 120.90(17)
F8 C37 C36 120.35(16)
C38 C37 C36 118.74(15)
C49 C54 C53 116.96(19)
C49 C54 C58 123.23(16)
C53 C54 C58 119.78(19)
C7 C6 C5 121.09(17)
C47 C48 N4 107.27(15)
C54 C49 C50 124.00(17)
C54 C49 N3 117.56(16)
C50 C49 N3 118.40(18)
C21 C25 C26 112.48(16)
C21 C25 C27 110.30(15)
C26 C25 C27 109.76(15)
C18 C19 C20 121.02(17)
C65 C64 C63 121.03(17)
C7 C8 C9 121.69(16)
C19 C18 C17 120.87(18)
C19 C20 C21 121.06(17)
C54 C58 C59 110.21(18)
C54 C58 C60 112.00(16)
C59 C58 C60 111.06(18)
C64 C65 C66 121.00(17)
C49 C50 C51 116.0(2)
C49 C50 C55 121.90(18)
C51 C50 C55 122.08(19)
C8 C7 C6 120.10(16)
C69 C67 C62 110.69(16)
C69 C67 C68 110.04(18)
C62 C67 C68 112.03(18)
C17 C22 C24 111.07(18)
C17 C22 C23 112.55(18)
C24 C22 C23 111.21(19)
C52 C51 C50 121.2(2)
C66 C70 C72 110.60(17)
C66 C70 C71 112.2(2)
C72 C70 C71 110.6(2)
C28 B1 C40 103.89(12)
C28 B1 C34 110.95(12)
C40 B1 C34 110.82(13)
C28 B1 C2 118.07(13)
C40 B1 C2 112.03(12)
C34 B1 C2 101.22(12)
C53 C52 C51 120.92(19)
C50 C55 C56 110.0(2)
C50 C55 C57 112.9(2)
C56 C55 C57 110.1(2)
C52 C53 C54 120.9(2)
C104 O100 C101 103.2(9)
O100 C101 C102 107.7(10)
C101 C102 C103 106.4(8)
C104 C103 C102 101.1(7)
O100 C104 C103 109.2(9)

loop_
_geom_bond_atom_site_label_1
_geom_bond_atom_site_label_2
_geom_bond_distance
P1 C1 1.8342(16)
P1 P2 2.1239(6)
P2 C46 1.8135(17)
F1 C29 1.3479(19)
F11 C41 1.3573(18)
F15 C45 1.3475(19)
F10 C39 1.3525(19)
F6 C35 1.345(2)
F5 C33 1.354(2)
F12 C42 1.338(2)
F14 C44 1.3459(19)
F7 C36 1.343(2)
F3 C31 1.343(2)
F9 C38 1.346(2)
F2 C30 1.344(2)
F4 C32 1.347(2)
F13 C43 1.3414(19)
F8 C37 1.3424(19)
N1 C1 1.371(2)
N1 C2 1.414(2)
N1 C4 1.4565(19)
N2 C1 1.353(2)
N2 C3 1.374(2)
N2 C16 1.4503(19)
N3 C46 1.374(2)
N3 C47 1.378(2)
N3 C49 1.453(2)
N4 C46 1.363(2)
N4 C48 1.383(2)
N4 C61 1.444(2)
C2 C3 1.362(2)
C2 B1 1.668(2)
C40 C45 1.392(2)
C40 C41 1.392(2)
C40 B1 1.663(2)
C28 C29 1.390(2)
C28 C33 1.393(2)
C28 B1 1.659(2)
C41 C42 1.384(2)
C4 C5 1.399(2)
C4 C9 1.408(2)
C42 C43 1.380(3)
C61 C62 1.393(2)
C61 C66 1.398(2)
C16 C21 1.398(2)
C16 C17 1.399(2)
C29 C30 1.383(2)
C39 C34 1.383(2)
C39 C38 1.391(2)
C5 C6 1.394(2)
C5 C10 1.517(2)
C45 C44 1.388(2)
C44 C43 1.370(3)
C33 C32 1.385(2)
C34 C35 1.397(2)
C34 B1 1.666(2)
C62 C63 1.391(2)
C62 C67 1.522(3)
C9 C8 1.396(2)
C9 C13 1.522(2)
C17 C18 1.396(3)
C17 C22 1.517(3)
C30 C31 1.375(3)
C36 C37 1.379(3)
C36 C35 1.379(2)
C13 C14 1.535(2)
C13 C15 1.536(2)
C21 C20 1.406(2)
C21 C25 1.512(3)
C38 C37 1.368(3)
C10 C12 1.527(2)
C10 C11 1.536(3)
C31 C32 1.374(3)
C66 C65 1.397(3)
C66 C70 1.517(3)
C47 C48 1.347(3)
C63 C64 1.383(3)
C54 C49 1.392(3)
C54 C53 1.398(3)
C54 C58 1.518(3)
C6 C7 1.387(3)
C49 C50 1.398(3)
C25 C26 1.528(3)
C25 C27 1.536(2)
C19 C18 1.373(3)
C19 C20 1.380(3)
C64 C65 1.375(3)
C8 C7 1.377(3)
C58 C59 1.530(3)
C58 C60 1.530(3)
C50 C51 1.408(3)
C50 C55 1.504(3)
C67 C69 1.519(3)
C67 C68 1.526(3)
C22 C24 1.525(3)
C22 C23 1.537(3)
C51 C52 1.374(4)
C70 C72 1.525(3)
C70 C71 1.528(3)
C52 C53 1.372(3)
C55 C56 1.522(3)
C55 C57 1.537(3)
O100 C104 1.435(10)
O100 C101 1.461(11)
C101 C102 1.497(11)
C102 C103 1.545(12)
C103 C104 1.510(10)

loop_
_geom_torsion_atom_site_label_1
_geom_torsion_atom_site_label_2
_geom_torsion_atom_site_label_3
_geom_torsion_atom_site_label_4
_geom_torsion
C1 N1 C2 C3 1.04(16)
C4 N1 C2 C3 -179.29(14)
C1 N1 C2 B1 179.45(16)
C4 N1 C2 B1 -0.9(3)
C3 N2 C1 N1 1.83(16)
C16 N2 C1 N1 -168.73(14)
C3 N2 C1 P1 178.34(12)
C16 N2 C1 P1 7.8(2)
C2 N1 C1 N2 -1.80(16)
C4 N1 C1 N2 178.50(13)
C2 N1 C1 P1 -178.67(10)
C4 N1 C1 P1 1.64(19)
P2 P1 C1 N2 48.93(15)
P2 P1 C1 N1 -135.09(12)
N1 C2 C3 N2 0.13(16)
B1 C2 C3 N2 -178.64(12)
C1 N2 C3 C2 -1.26(18)
C16 N2 C3 C2 169.89(14)
C45 C40 C41 F11 -176.03(13)
B1 C40 C41 F11 6.3(2)
C45 C40 C41 C42 2.1(2)
B1 C40 C41 C42 -175.63(15)
C1 N1 C4 C5 98.88(17)
C2 N1 C4 C5 -80.8(2)
C1 N1 C4 C9 -79.45(19)
C2 N1 C4 C9 100.91(18)
F11 C41 C42 F12 -2.9(2)
C40 C41 C42 F12 178.95(15)
F11 C41 C42 C43 177.73(14)
C40 C41 C42 C43 -0.4(3)
C46 N4 C61 C62 86.0(2)
C48 N4 C61 C62 -88.8(2)
C46 N4 C61 C66 -95.2(2)
C48 N4 C61 C66 90.0(2)
C1 N2 C16 C21 -107.63(18)
C3 N2 C16 C21 82.93(19)
C1 N2 C16 C17 76.4(2)
C3 N2 C16 C17 -93.04(18)
C33 C28 C29 F1 172.68(14)
B1 C28 C29 F1 1.5(2)
C33 C28 C29 C30 -3.9(2)
B1 C28 C29 C30 -175.07(16)
C9 C4 C5 C6 -3.8(2)
N1 C4 C5 C6 177.90(15)
C9 C4 C5 C10 173.04(16)
N1 C4 C5 C10 -5.2(2)
C41 C40 C45 F15 177.71(14)
B1 C40 C45 F15 -4.8(2)
C41 C40 C45 C44 -2.1(2)
B1 C40 C45 C44 175.38(15)
F15 C45 C44 F14 1.3(2)
C40 C45 C44 F14 -178.87(15)
F15 C45 C44 C43 -179.27(15)
C40 C45 C44 C43 0.6(3)
C29 C28 C33 F5 -174.21(15)
B1 C28 C33 F5 -3.9(3)
C29 C28 C33 C32 3.3(2)
B1 C28 C33 C32 173.62(16)
F10 C39 C34 C35 176.41(14)
C38 C39 C34 C35 -3.0(2)
F10 C39 C34 B1 0.5(3)
C38 C39 C34 B1 -178.87(16)
C66 C61 C62 C63 2.2(3)
N4 C61 C62 C63 -179.06(15)
C66 C61 C62 C67 -176.49(17)
N4 C61 C62 C67 2.3(2)
C5 C4 C9 C8 2.2(3)
N1 C4 C9 C8 -179.53(15)
C5 C4 C9 C13 -179.37(16)
N1 C4 C9 C13 -1.1(2)
C21 C16 C17 C18 5.3(3)
N2 C16 C17 C18 -179.01(15)
C21 C16 C17 C22 -170.50(17)
N2 C16 C17 C22 5.2(2)
C48 N4 C46 N3 -0.04(19)
C61 N4 C46 N3 -175.37(15)
C48 N4 C46 P2 -178.90(15)
C61 N4 C46 P2 5.8(3)
C47 N3 C46 N4 0.12(19)
C49 N3 C46 N4 174.02(16)
C47 N3 C46 P2 179.21(12)
C49 N3 C46 P2 -6.9(2)
P1 P2 C46 N4 4.36(19)
P1 P2 C46 N3 -174.37(12)
F1 C29 C30 F2 3.3(2)
C28 C29 C30 F2 179.97(16)
F1 C29 C30 C31 -175.16(15)
C28 C29 C30 C31 1.5(3)
F14 C44 C43 F13 1.0(3)
C45 C44 C43 F13 -178.44(15)
F14 C44 C43 C42 -179.30(15)
C45 C44 C43 C42 1.3(3)
F12 C42 C43 F13 -1.0(3)
C41 C42 C43 F13 178.38(15)
F12 C42 C43 C44 179.28(15)
C41 C42 C43 C44 -1.3(3)
F7 C36 C35 F6 1.3(2)
C37 C36 C35 F6 -178.98(15)
F7 C36 C35 C34 -179.24(16)
C37 C36 C35 C34 0.5(3)
C39 C34 C35 F6 -178.69(14)
B1 C34 C35 F6 -2.5(2)
C39 C34 C35 C36 1.9(2)
B1 C34 C35 C36 178.04(16)
C8 C9 C13 C14 -59.9(2)
C4 C9 C13 C14 121.71(18)
C8 C9 C13 C15 62.7(2)
C4 C9 C13 C15 -115.68(18)
C17 C16 C21 C20 -3.6(2)
N2 C16 C21 C20 -179.30(15)
C17 C16 C21 C25 173.20(16)
N2 C16 C21 C25 -2.5(2)
F10 C39 C38 F9 1.7(2)
C34 C39 C38 F9 -178.81(16)
F10 C39 C38 C37 -177.66(16)
C34 C39 C38 C37 1.8(3)
C6 C5 C10 C12 -48.4(2)
C4 C5 C10 C12 134.74(17)
C6 C5 C10 C11 74.2(2)
C4 C5 C10 C11 -102.58(19)
F2 C30 C31 F3 1.2(3)
C29 C30 C31 F3 179.66(16)
F2 C30 C31 C32 -176.74(16)
C29 C30 C31 C32 1.7(3)
F3 C31 C32 F4 -1.2(3)
C30 C31 C32 F4 176.76(16)
F3 C31 C32 C33 179.87(16)
C30 C31 C32 C33 -2.2(3)
F5 C33 C32 F4 -1.7(2)
C28 C33 C32 F4 -179.44(16)
F5 C33 C32 C31 177.22(16)
C28 C33 C32 C31 -0.5(3)
C62 C61 C66 C65 -0.9(3)
N4 C61 C66 C65 -179.66(15)
C62 C61 C66 C70 178.83(17)
N4 C61 C66 C70 0.1(2)
C46 N3 C47 C48 -0.2(2)
C49 N3 C47 C48 -174.23(17)
C61 C62 C63 C64 -1.9(3)
C67 C62 C63 C64 176.78(17)
F9 C38 C37 F8 0.8(3)
C39 C38 C37 F8 -179.75(16)
F9 C38 C37 C36 -178.57(16)
C39 C38 C37 C36 0.8(3)
F7 C36 C37 F8 -1.6(3)
C35 C36 C37 F8 178.69(16)
F7 C36 C37 C38 177.84(16)
C35 C36 C37 C38 -1.9(3)
C4 C5 C6 C7 2.4(3)
C10 C5 C6 C7 -174.60(18)
N3 C47 C48 N4 0.1(2)
C46 N4 C48 C47 -0.1(2)
C61 N4 C48 C47 175.44(16)
C53 C54 C49 C50 -0.3(3)
C58 C54 C49 C50 -178.33(17)
C53 C54 C49 N3 -178.11(16)
C58 C54 C49 N3 3.8(3)
C46 N3 C49 C54 -93.7(2)
C47 N3 C49 C54 79.4(2)
C46 N3 C49 C50 88.3(2)
C47 N3 C49 C50 -98.5(2)
C16 C21 C25 C26 138.50(17)
C20 C21 C25 C26 -44.8(2)
C16 C21 C25 C27 -98.60(19)
C20 C21 C25 C27 78.1(2)
C62 C63 C64 C65 0.5(3)
C4 C9 C8 C7 0.9(3)
C13 C9 C8 C7 -177.56(18)
C20 C19 C18 C17 -0.8(3)
C16 C17 C18 C19 -2.9(3)
C22 C17 C18 C19 172.99(19)
C18 C19 C20 C21 2.5(3)
C16 C21 C20 C19 -0.4(3)
C25 C21 C20 C19 -177.26(17)
C49 C54 C58 C59 108.6(2)
C53 C54 C58 C59 -69.4(2)
C49 C54 C58 C60 -127.22(19)
C53 C54 C58 C60 54.8(2)
C63 C64 C65 C66 0.8(3)
C61 C66 C65 C64 -0.6(3)
C70 C66 C65 C64 179.61(18)
C54 C49 C50 C51 -0.6(3)
N3 C49 C50 C51 177.27(16)
C54 C49 C50 C55 -178.88(18)
N3 C49 C50 C55 -1.1(3)
C9 C8 C7 C6 -2.3(3)
C5 C6 C7 C8 0.6(3)
C63 C62 C67 C69 -53.9(2)
C61 C62 C67 C69 124.75(19)
C63 C62 C67 C68 69.3(2)
C61 C62 C67 C68 -112.0(2)
C18 C17 C22 C24 -61.1(2)
C16 C17 C22 C24 114.6(2)
C18 C17 C22 C23 64.4(2)
C16 C17 C22 C23 -120.0(2)
C49 C50 C51 C52 1.0(3)
C55 C50 C51 C52 179.35(19)
C65 C66 C70 C72 85.4(3)
C61 C66 C70 C72 -94.3(2)
C65 C66 C70 C71 -38.6(3)
C61 C66 C70 C71 141.65(19)
C29 C28 B1 C40 57.11(18)
C33 C28 B1 C40 -112.60(17)
C29 C28 B1 C34 176.24(14)
C33 C28 B1 C34 6.5(2)
C29 C28 B1 C2 -67.63(19)
C33 C28 B1 C2 122.66(17)
C45 C40 B1 C28 -127.21(16)
C41 C40 B1 C28 50.14(18)
C45 C40 B1 C34 113.57(17)
C41 C40 B1 C34 -69.07(18)
C45 C40 B1 C2 1.3(2)
C41 C40 B1 C2 178.68(13)
C39 C34 B1 C28 -121.78(17)
C35 C34 B1 C28 62.63(19)
C39 C34 B1 C40 -6.9(2)
C35 C34 B1 C40 177.50(14)
C39 C34 B1 C2 112.08(17)
C35 C34 B1 C2 -63.51(17)
C3 C2 B1 C28 -155.69(14)
N1 C2 B1 C28 26.1(2)
C3 C2 B1 C40 83.68(17)
N1 C2 B1 C40 -94.5(2)
C3 C2 B1 C34 -34.43(17)
N1 C2 B1 C34 147.36(17)
C50 C51 C52 C53 -0.7(3)
C49 C50 C55 C56 95.5(2)
C51 C50 C55 C56 -82.7(3)
C49 C50 C55 C57 -141.1(2)
C51 C50 C55 C57 40.7(3)
C51 C52 C53 C54 -0.2(3)
C49 C54 C53 C52 0.7(3)
C58 C54 C53 C52 178.79(19)
C104 O100 C101 C102 29.7(14)
O100 C101 C102 C103 -13(2)
C101 C102 C103 C104 -9(2)
C101 O100 C104 C103 -36.7(12)
C102 C103 C104 O100 28(2)
